data_2208505
loop_
_publ_author_name
'Yan, Xiao-Chen'
'Wang, Hai-Bo'
'Liu, Zhi-Qian'

_publ_section_title
;
 [3-(2-Methylphenyl)-1,2,4-oxadiazol-5-yl]methanol
;
_journal_coeditor_code BT2010
_journal_issue 4
_journal_name_full 'Acta Crystallographica Section E'
_journal_page_first o1302
_journal_page_last o1303
_journal_paper_doi 10.1107/S1600536806008142
_journal_volume 62
_journal_year 2006
_chemical_formula_iupac 'C10 H10 N2 O2'
_chemical_formula_moiety 'C10 H10 N2 O2'
_chemical_formula_sum 'C10 H10 N2 O2'
_chemical_formula_weight 190.20
_chemical_name_systematic
;
[3-(2-Methylphenyl)-1,2,4-oxadiazol-5-yl]methanol
;
_space_group_IT_number 14
_symmetry_cell_setting monoclinic
_symmetry_space_group_name_Hall '-P 2yn'
_symmetry_space_group_name_H-M 'P 1 21/n 1'
_atom_sites_solution_hydrogens geom
_atom_sites_solution_primary direct
_atom_sites_solution_secondary difmap
_audit_creation_method SHELXL-97
_cell_angle_alpha 90.00
_cell_angle_beta 106.39(3)
_cell_angle_gamma 90.00
_cell_formula_units_Z 4
_cell_length_a 7.529(2)
_cell_length_b 14.307(3)
_cell_length_c 8.799(3)
_cell_measurement_reflns_used 25
_cell_measurement_temperature 293(2)
_cell_measurement_theta_max 13
_cell_measurement_theta_min 9
_cell_volume 909.3(5)
_computing_cell_refinement 'CAD-4 Software'
_computing_data_collection 'CAD-4 Software (Enraf--Nonius, 1989)'
_computing_data_reduction 'XCAD4 (Harms & Wocadlo, 1995)'
_computing_molecular_graphics 'SHELXTL (Siemens, 1996)'
_computing_publication_material SHELXL97
_computing_structure_refinement 'SHELXL97 (Sheldrick, 1997)'
_computing_structure_solution 'SHELXS97 (Sheldrick, 1997)'
_diffrn_ambient_temperature 293(2)
_diffrn_measured_fraction_theta_full 0.991
_diffrn_measured_fraction_theta_max 0.991
_diffrn_measurement_device_type 'Enraf--Nonius CAD-4'
_diffrn_measurement_method \w/2\q
_diffrn_radiation_monochromator graphite
_diffrn_radiation_source 'fine-focus sealed tube'
_diffrn_radiation_type MoK\a
_diffrn_radiation_wavelength 0.71073
_diffrn_reflns_av_R_equivalents 0.0192
_diffrn_reflns_av_sigmaI/netI 0.0359
_diffrn_reflns_limit_h_max 9
_diffrn_reflns_limit_h_min 0
_diffrn_reflns_limit_k_max 17
_diffrn_reflns_limit_k_min 0
_diffrn_reflns_limit_l_max 10
_diffrn_reflns_limit_l_min -10
_diffrn_reflns_number 1896
_diffrn_reflns_theta_full 25.99
_diffrn_reflns_theta_max 25.99
_diffrn_reflns_theta_min 2.85
_diffrn_standards_decay_% 'please provide'
_diffrn_standards_interval_count 200
_diffrn_standards_interval_time 120
_diffrn_standards_number 3
_exptl_absorpt_coefficient_mu 0.099
_exptl_absorpt_correction_T_max 0.9804
_exptl_absorpt_correction_T_min 0.9709
_exptl_absorpt_correction_type psi-scan
_exptl_absorpt_process_details '(North <i>et al.</i>,  1968)'
_exptl_crystal_colour Colourless
_exptl_crystal_density_diffrn 1.389
_exptl_crystal_density_method 'not measured'
_exptl_crystal_description Block
_exptl_crystal_F_000 400
_exptl_crystal_size_max 0.30
_exptl_crystal_size_mid 0.20
_exptl_crystal_size_min 0.20
_refine_diff_density_max 0.142
_refine_diff_density_min -0.267
_refine_ls_extinction_coef 0.0073(10)
_refine_ls_extinction_method SHELXL97
_refine_ls_goodness_of_fit_ref 0.972
_refine_ls_hydrogen_treatment constr
_refine_ls_matrix_type full
_refine_ls_number_parameters 128
_refine_ls_number_reflns 1764
_refine_ls_number_restraints 0
_refine_ls_restrained_S_all 0.972
_refine_ls_R_factor_all 0.0820
_refine_ls_R_factor_gt 0.0532
_refine_ls_shift/su_max 0.002
_refine_ls_shift/su_mean 0.000
_refine_ls_structure_factor_coef Fsqd
_refine_ls_weighting_details 'calc w=1/[\s^2^(Fo^2^)+(0.08P)^2^+0.3P] where P=(Fo^2^+2Fc^2^)/3'
_refine_ls_weighting_scheme calc
_refine_ls_wR_factor_gt 0.1321
_refine_ls_wR_factor_ref 0.1524
_reflns_number_gt 1242
_reflns_number_total 1764
_reflns_threshold_expression I>2\s(I)
_cod_data_source_file bt2010.cif
_cod_data_source_block I
_cod_depositor_comments
;
The following automatic conversions were performed:
'_symmetry_cell_setting' value 'Monoclinic' changed to 'monoclinic'
according to '/home/saulius/struct/CIF-dictionaries/cif_core.dic'
dictionary named 'cif_core.dic' version 2.4.1 from 2010-06-29.

Automatic conversion script
Id: cif_fix_enum 1527 2010-12-29 10:47:43Z saulius 

The following automatic conversions were performed:

'_symmetry_cell_setting' value 'Monoclinic' changed to 'monoclinic'
according to /home/saulius/struct/CIF-dictionaries/cif_core.dic
dictionary named 'cif_core.dic' version 2.4.1 from 2010-06-29.

Automatic conversion script
Id: cif_fix_values 1715 2011-07-08 13:25:40Z adriana 
;
_cod_original_sg_symbol_H-M 'P 21/n'
_cod_database_code 2208505
_cod_database_fobs_code 2208505

loop_
_symmetry_equiv_pos_as_xyz
'x, y, z'
'-x+1/2, y+1/2, -z+1/2'
'-x, -y, -z'
'x-1/2, -y-1/2, z-1/2'

loop_
_atom_site_type_symbol
_atom_site_label
_atom_site_fract_x
_atom_site_fract_y
_atom_site_fract_z
_atom_site_U_iso_or_equiv
_atom_site_adp_type
_atom_site_calc_flag
_atom_site_refinement_flags
_atom_site_occupancy
O O1 0.3216(2) 0.68819(11) 1.2124(2) 0.0559(5) Uani d . 1
O O2 0.3893(3) 0.60569(12) 1.5756(2) 0.0607(5) Uani d . 1
N N1 0.2464(3) 0.64625(14) 1.0624(2) 0.0540(6) Uani d . 1
N N2 0.3906(2) 0.53988(12) 1.2415(2) 0.0415(5) Uani d . 1
C C1 0.0278(4) 0.59033(19) 0.7579(3) 0.0590(7) Uani d . 1
H H1B -0.0584 0.5826 0.6550 0.089 Uiso calc R 1
H H1C 0.1212 0.6346 0.7517 0.089 Uiso calc R 1
H H1D -0.0365 0.6127 0.8307 0.089 Uiso calc R 1
C C2 0.1169(3) 0.49816(17) 0.8147(3) 0.0436(6) Uani d . 1
C C3 0.0774(3) 0.4215(2) 0.7135(3) 0.0553(7) Uani d . 1
H H3A -0.0055 0.4289 0.6135 0.066 Uiso calc R 1
C C4 0.1564(4) 0.33503(19) 0.7559(3) 0.0599(7) Uani d . 1
H H4A 0.1277 0.2855 0.6847 0.072 Uiso calc R 1
C C5 0.2780(4) 0.32227(17) 0.9038(3) 0.0538(6) Uani d . 1
H H5A 0.3319 0.2641 0.9331 0.065 Uiso calc R 1
C C6 0.3193(3) 0.39597(15) 1.0078(3) 0.0463(6) Uani d . 1
H H6A 0.4010 0.3870 1.1079 0.056 Uiso calc R 1
C C7 0.2409(3) 0.48431(15) 0.9664(2) 0.0390(5) Uani d . 1
C C8 0.2904(3) 0.55843(15) 1.0875(3) 0.0383(5) Uani d . 1
C C9 0.4033(3) 0.61996(15) 1.3100(3) 0.0426(5) Uani d . 1
C C10 0.4909(4) 0.64440(18) 1.4796(3) 0.0556(7) Uani d . 1
H H10A 0.6168 0.6207 1.5124 0.067 Uiso calc R 1
H H10B 0.4957 0.7118 1.4917 0.067 Uiso calc R 1
H H2A 0.4326 0.5436 1.6246 0.067 Uiso d R 1

loop_
_atom_site_aniso_label
_atom_site_aniso_U_11
_atom_site_aniso_U_22
_atom_site_aniso_U_33
_atom_site_aniso_U_12
_atom_site_aniso_U_13
_atom_site_aniso_U_23
O1 0.0594(11) 0.0394(9) 0.0614(11) 0.0045(8) 0.0049(8) -0.0041(8)
O2 0.0650(11) 0.0602(11) 0.0566(11) 0.0118(9) 0.0169(9) 0.0086(8)
N1 0.0574(13) 0.0451(11) 0.0528(12) 0.0055(10) 0.0046(10) -0.0017(9)
N2 0.0378(10) 0.0396(10) 0.0464(11) -0.0001(8) 0.0111(8) 0.0016(8)
C1 0.0507(14) 0.0727(18) 0.0508(14) 0.0079(13) 0.0096(12) 0.0135(13)
C2 0.0325(11) 0.0550(14) 0.0453(12) -0.0015(10) 0.0144(9) 0.0033(10)
C3 0.0444(13) 0.0737(18) 0.0466(14) -0.0084(12) 0.0107(11) -0.0049(13)
C4 0.0595(16) 0.0584(16) 0.0628(17) -0.0131(13) 0.0188(13) -0.0176(13)
C5 0.0554(15) 0.0440(13) 0.0631(16) -0.0019(11) 0.0186(12) -0.0060(11)
C6 0.0420(12) 0.0440(13) 0.0516(14) 0.0005(10) 0.0113(10) -0.0011(10)
C7 0.0322(10) 0.0429(12) 0.0446(12) -0.0042(9) 0.0152(9) 0.0009(9)
C8 0.0310(10) 0.0387(11) 0.0455(12) 0.0001(9) 0.0114(9) 0.0042(10)
C9 0.0347(11) 0.0396(12) 0.0533(13) -0.0008(9) 0.0121(10) 0.0013(10)
C10 0.0527(14) 0.0504(14) 0.0590(15) -0.0039(12) 0.0084(12) -0.0087(12)

loop_
_atom_type_symbol
_atom_type_description
_atom_type_scat_dispersion_real
_atom_type_scat_dispersion_imag
_atom_type_scat_source
C C 0.0033 0.0016 'International Tables Vol C Tables 4.2.6.8 and 6.1.1.4'
H H 0.0000 0.0000 'International Tables Vol C Tables 4.2.6.8 and 6.1.1.4'
N N 0.0061 0.0033 'International Tables Vol C Tables 4.2.6.8 and 6.1.1.4'
O O 0.0106 0.0060 'International Tables Vol C Tables 4.2.6.8 and 6.1.1.4'

loop_
_geom_angle_atom_site_label_1
_geom_angle_atom_site_label_2
_geom_angle_atom_site_label_3
_geom_angle
_geom_angle_publ_flag
C9 O1 N1 106.35(17) yes
C10 O2 H2A 116.2 ?
C8 N1 O1 103.61(17) yes
C9 N2 C8 103.70(18) yes
C2 C1 H1B 109.5 ?
C2 C1 H1C 109.5 ?
H1B C1 H1C 109.5 ?
C2 C1 H1D 109.5 ?
H1B C1 H1D 109.5 ?
H1C C1 H1D 109.5 ?
C3 C2 C7 117.4(2) ?
C3 C2 C1 119.0(2) ?
C7 C2 C1 123.6(2) ?
C4 C3 C2 122.5(2) ?
C4 C3 H3A 118.8 ?
C2 C3 H3A 118.8 ?
C5 C4 C3 119.7(2) ?
C5 C4 H4A 120.1 ?
C3 C4 H4A 120.1 ?
C6 C5 C4 119.6(2) ?
C6 C5 H5A 120.2 ?
C4 C5 H5A 120.2 ?
C5 C6 C7 121.4(2) ?
C5 C6 H6A 119.3 ?
C7 C6 H6A 119.3 ?
C6 C7 C2 119.4(2) ?
C6 C7 C8 117.37(19) ?
C2 C7 C8 123.2(2) ?
N1 C8 N2 113.27(19) yes
N1 C8 C7 124.8(2) yes
N2 C8 C7 121.91(18) yes
N2 C9 O1 113.1(2) yes
N2 C9 C10 129.1(2) yes
O1 C9 C10 117.8(2) yes
O2 C10 C9 110.3(2) yes
O2 C10 H10A 109.6 ?
C9 C10 H10A 109.6 ?
O2 C10 H10B 109.6 ?
C9 C10 H10B 109.6 ?
H10A C10 H10B 108.1 ?

loop_
_geom_bond_atom_site_label_1
_geom_bond_atom_site_label_2
_geom_bond_distance
_geom_bond_publ_flag
O1 C9 1.331(3) yes
O1 N1 1.414(3) yes
O2 C10 1.404(3) yes
O2 H2A 1.0008 ?
N1 C8 1.302(3) yes
N2 C9 1.285(3) yes
N2 C8 1.378(3) yes
C1 C2 1.500(3) ?
C1 H1B 0.9600 ?
C1 H1C 0.9600 ?
C1 H1D 0.9600 ?
C2 C3 1.391(3) ?
C2 C7 1.411(3) ?
C3 C4 1.378(4) ?
C3 H3A 0.9300 ?
C4 C5 1.376(4) ?
C4 H4A 0.9300 ?
C5 C6 1.373(3) ?
C5 H5A 0.9300 ?
C6 C7 1.399(3) ?
C6 H6A 0.9300 ?
C7 C8 1.475(3) ?
C9 C10 1.493(3) ?
C10 H10A 0.9700 ?
C10 H10B 0.9700 ?

loop_
_geom_hbond_atom_site_label_D
_geom_hbond_atom_site_label_H
_geom_hbond_atom_site_label_A
_geom_hbond_site_symmetry_A
_geom_hbond_distance_DH
_geom_hbond_distance_HA
_geom_hbond_distance_DA
_geom_hbond_angle_DHA
_geom_hbond_publ_flag
O2 H2A N2 3_668 1.00 1.92 2.858(3) 154 yes

loop_
_geom_torsion_atom_site_label_1
_geom_torsion_atom_site_label_2
_geom_torsion_atom_site_label_3
_geom_torsion_atom_site_label_4
_geom_torsion
C9 O1 N1 C8 0.4(2)
C7 C2 C3 C4 -1.0(3)
C1 C2 C3 C4 178.7(2)
C2 C3 C4 C5 0.7(4)
C3 C4 C5 C6 0.0(4)
C4 C5 C6 C7 -0.3(4)
C5 C6 C7 C2 0.0(3)
C5 C6 C7 C8 178.6(2)
C3 C2 C7 C6 0.6(3)
C1 C2 C7 C6 -179.0(2)
C3 C2 C7 C8 -177.9(2)
C1 C2 C7 C8 2.5(3)
O1 N1 C8 N2 -0.9(2)
O1 N1 C8 C7 179.32(19)
C9 N2 C8 N1 1.0(2)
C9 N2 C8 C7 -179.14(19)
C6 C7 C8 N1 171.9(2)
C2 C7 C8 N1 -9.6(3)
C6 C7 C8 N2 -7.9(3)
C2 C7 C8 N2 170.60(19)
C8 N2 C9 O1 -0.8(2)
C8 N2 C9 C10 177.7(2)
N1 O1 C9 N2 0.3(2)
N1 O1 C9 C10 -178.36(19)
N2 C9 C10 O2 -68.3(3)
O1 C9 C10 O2 110.1(2)

loop_
_cod_related_entry_id
_cod_related_entry_database
_cod_related_entry_code
1 ChemSpider 7724196
